data_7051069
loop_
_publ_author_name
'Coles, Simon J.'
'Durran, Sean E.'
'Hursthouse, Michael B.'
'Slawin, Alexandra M. Z.'
'Smith, Martin B.'

_publ_section_title
;
 Late transition metal complexes of a new P-N ligand
 Ph~2~PCH~2~N(H)C~5~H~3~(Cl-5)N: synthesis and structural studies
;
_journal_issue 3
_journal_name_full 'New Journal of Chemistry'
_journal_page_first 416
_journal_page_last 422
_journal_paper_doi 10.1039/b008502m
_journal_volume 25
_journal_year 2001
_chemical_formula_analytical 'C30 H28 Cl2 N3 P Pd '
_chemical_formula_moiety 'C30 H28 Cl2 N3 P Pd '
_chemical_formula_structural 'C30 H28 Cl2 N3 P Pd '
_chemical_formula_sum 'C30 H28 Cl2 N3 P Pd'
_chemical_formula_weight 638.85
_space_group_IT_number 14
_symmetry_cell_setting monoclinic
_symmetry_space_group_name_Hall '-P 2ybc'
_symmetry_space_group_name_H-M 'P 1 21/c 1'
_cell_angle_alpha 90
_cell_angle_beta 91.36(2)
_cell_angle_gamma 90
_cell_formula_units_Z 4
_cell_length_a 11.944(3)
_cell_length_b 14.623(2)
_cell_length_c 16.140(2)
_cell_measurement_reflns_used 18
_cell_measurement_temperature 293.2
_cell_measurement_theta_max 8.3
_cell_measurement_theta_min 6.7
_cell_volume 2818.1(9)
_computing_cell_refinement 'MSC/AFC Diffractometer Control'
_computing_data_collection 'MSC/AFC Diffractometer Control'
_computing_data_reduction 'teXsan (MSC, 1992-1997)'
_computing_publication_material 'teXsan (MSC, 1992-1997)'
_computing_structure_refinement 'teXsan (MSC, 1992-1997)'
_computing_structure_solution 'teXsan (MSC, 1992-1997)'
_diffrn_ambient_temperature 293.2
_diffrn_measurement_device_type 'Rigaku AFC7S'
_diffrn_measurement_method \w
_diffrn_orient_matrix_UB_11 -0.05330
_diffrn_orient_matrix_UB_12 0.05196
_diffrn_orient_matrix_UB_13 0.00727
_diffrn_orient_matrix_UB_21 -0.04496
_diffrn_orient_matrix_UB_22 -0.03828
_diffrn_orient_matrix_UB_23 0.03832
_diffrn_orient_matrix_UB_31 0.04638
_diffrn_orient_matrix_UB_32 0.02261
_diffrn_orient_matrix_UB_33 0.04816
_diffrn_radiation_detector 'scintillation counter'
_diffrn_radiation_monochromator graphite
_diffrn_radiation_source 'X-ray tube'
_diffrn_radiation_type 'Mo K\a'
_diffrn_radiation_wavelength 0.7107
_diffrn_reflns_av_R_equivalents 0.04939
_diffrn_reflns_av_sigmaI/netI 0.100
_diffrn_reflns_limit_h_max 14
_diffrn_reflns_limit_h_min 0
_diffrn_reflns_limit_k_max 17
_diffrn_reflns_limit_k_min 0
_diffrn_reflns_limit_l_max 19
_diffrn_reflns_limit_l_min -19
_diffrn_reflns_number 5437
_diffrn_reflns_reduction_process 'Lp corrections applied'
_diffrn_reflns_theta_max 25.00
_diffrn_reflns_theta_min 2.52
_diffrn_standards_decay_% -1.52
_diffrn_standards_interval_count 150
_diffrn_standards_number 3
_exptl_absorpt_coefficient_mu 0.920
_exptl_absorpt_correction_T_max 1.000
_exptl_absorpt_correction_T_min 0.559
_exptl_absorpt_correction_type
;
\y scans (North,Phillips & Matthews, 1968)
;
_exptl_crystal_colour colourlessprism
_exptl_crystal_density_diffrn 1.506
_exptl_crystal_density_meas 'not measured'
_exptl_crystal_description prism
_exptl_crystal_F_000 1296.00
_exptl_crystal_size_max 0.30
_exptl_crystal_size_mid 0.29
_exptl_crystal_size_min 0.16
_exptl_special_details
;
The scan width was (0.89+0.35tan\q)\% with an \w
scan speed of 0\% per minute 
(up to 5 scans to achieve I/\s(I) > 12).
Stationary background counts were recorded at each end of the
scan, and the scan time:background time ratio was 2:1.
;
_refine_diff_density_max 0.55
_refine_diff_density_min -0.48
_refine_ls_extinction_method none
_refine_ls_goodness_of_fit_all 1.438
_refine_ls_goodness_of_fit_ref 1.438
_refine_ls_hydrogen_treatment noref
_refine_ls_matrix_type full
_refine_ls_number_constraints 0
_refine_ls_number_parameters 335
_refine_ls_number_reflns 2869
_refine_ls_number_restraints 0
_refine_ls_R_factor_all 0.0369
_refine_ls_R_factor_gt 0.0369
_refine_ls_shift/esd_max 1.3150
_refine_ls_shift/esd_mean 0.0300
_refine_ls_structure_factor_coef F
_refine_ls_weighting_scheme 'w = 1/[\s^2^(Fo) + 0.00029|Fo|^2^]'
_refine_ls_wR_factor_all 0.0481
_refine_ls_wR_factor_ref 0.0481
_reflns_number_gt 2869
_reflns_number_total 5175
_reflns_threshold_expression I>3.00\s(I)
_cod_data_source_file b008502m.txt
_cod_data_source_block 5
_cod_depositor_comments
;
 Adding additional information from the original data file.

 Antanas Vaitkus,
 2017-02-09
;
_cod_original_sg_symbol_H-M 'P 21/c'
_cod_original_formula_sum 'C30 H28 Cl2 N3 P Pd '
_cod_database_code 7051069

loop_
_symmetry_equiv_pos_as_xyz
'  +x,  +y,  +z'
'  -x,1/2+y,1/2-z'
'  -x,  -y,  -z'
'  +x,1/2-y,1/2+z'

loop_
_atom_site_label
_atom_site_fract_x
_atom_site_fract_y
_atom_site_fract_z
_atom_site_U_iso_or_equiv
_atom_site_occupancy
_atom_site_refinement_flags
_atom_site_adp_type
_atom_site_calc_flag
_atom_site_calc_attached_atom
Pd(1) 0.18577(3) 0.70875(3) 0.65076(2) 0.0306(1) 1.000 . Uani d ?
Cl(1) 0.1055(1) 0.7770(1) 0.52741(9) 0.0499(4) 1.000 . Uani d ?
Cl(18) 0.2450(2) 1.3572(1) 0.6481(1) 0.0669(6) 1.000 . Uani d ?
P(1) 0.3222(1) 0.81474(9) 0.65913(8) 0.0307(4) 1.000 . Uani d ?
N(14) 0.2154(3) 0.9645(3) 0.5872(3) 0.046(1) 1.000 . Uani d ?
N(16) 0.3194(4) 1.0940(3) 0.6204(3) 0.044(1) 1.000 . Uani d ?
N(28) 0.0492(3) 0.6130(3) 0.6568(3) 0.036(1) 1.000 . Uani d ?
C(1) 0.3337(4) 0.8737(4) 0.7581(3) 0.037(1) 1.000 . Uani d ?
C(2) 0.2652(4) 0.8502(4) 0.8227(3) 0.038(2) 1.000 . Uani d ?
C(3) 0.2731(5) 0.8960(4) 0.8976(4) 0.051(2) 1.000 . Uani d ?
C(4) 0.3482(6) 0.9663(4) 0.9084(4) 0.062(2) 1.000 . Uani d ?
C(5) 0.4158(6) 0.9916(5) 0.8462(4) 0.063(2) 1.000 . Uani d ?
C(6) 0.4085(5) 0.9463(4) 0.7693(4) 0.047(2) 1.000 . Uani d ?
C(7) 0.4585(4) 0.7710(3) 0.6298(3) 0.032(1) 1.000 . Uani d ?
C(8) 0.4616(4) 0.7236(4) 0.5558(3) 0.042(2) 1.000 . Uani d ?
C(9) 0.5617(5) 0.6943(4) 0.5254(4) 0.054(2) 1.000 . Uani d ?
C(10) 0.6598(5) 0.7105(4) 0.5690(4) 0.053(2) 1.000 . Uani d ?
C(11) 0.6588(4) 0.7559(4) 0.6429(4) 0.048(2) 1.000 . Uani d ?
C(12) 0.5579(4) 0.7867(4) 0.6739(3) 0.041(2) 1.000 . Uani d ?
C(13) 0.3130(4) 0.9084(4) 0.5814(3) 0.038(2) 1.000 . Uani d ?
C(15) 0.2200(4) 1.0568(4) 0.5996(3) 0.040(2) 1.000 . Uani d ?
C(17) 0.3242(5) 1.1840(4) 0.6344(4) 0.048(2) 1.000 . Uani d ?
C(18) 0.2321(5) 1.2405(4) 0.6291(4) 0.047(2) 1.000 . Uani d ?
C(19) 0.1290(5) 1.2030(4) 0.6072(3) 0.047(2) 1.000 . Uani d ?
C(20) 0.1235(4) 1.1104(4) 0.5926(4) 0.047(2) 1.000 . Uani d ?
C(21) 0.2491(4) 0.6338(3) 0.7450(3) 0.031(1) 1.000 . Uani d ?
C(21) 0.1749(4) 0.5630(3) 0.7692(3) 0.030(1) 1.000 . Uani d ?
C(22) 0.3513(4) 0.6385(4) 0.7855(3) 0.038(1) 1.000 . Uani d ?
C(23) 0.3792(4) 0.5775(4) 0.8512(3) 0.043(2) 1.000 . Uani d ?
C(24) 0.3076(5) 0.5113(4) 0.8760(3) 0.042(2) 1.000 . Uani d ?
C(24) 0.2023(5) 0.5026(4) 0.8353(3) 0.040(2) 1.000 . Uani d ?
C(25) 0.1245(5) 0.4330(4) 0.8567(4) 0.052(2) 1.000 . Uani d ?
C(26) 0.0261(5) 0.4228(4) 0.8120(5) 0.059(2) 1.000 . Uani d ?
C(27) -0.0009(5) 0.4826(4) 0.7471(4) 0.049(2) 1.000 . Uani d ?
C(28) 0.0711(4) 0.5497(4) 0.7254(3) 0.035(1) 1.000 . Uani d ?
C(29) -0.0555(5) 0.6647(5) 0.6713(4) 0.059(2) 1.000 . Uani d ?
C(30) 0.0361(5) 0.5605(5) 0.5779(4) 0.063(2) 1.000 . Uani d ?
H(2) 0.2122 0.8022 0.8155 0.046 1.000 . Uiso c ?
H(3) 0.2263 0.8786 0.9418 0.061 1.000 . Uiso c ?
H(4) 0.3525 0.9977 0.9600 0.074 1.000 . Uiso c ?
H(5) 0.4685 1.0397 0.8546 0.075 1.000 . Uiso c ?
H(6) 0.4543 0.9651 0.7250 0.057 1.000 . Uiso c ?
H(8) 0.3939 0.7112 0.5257 0.051 1.000 . Uiso c ?
H(9) 0.5632 0.6626 0.4740 0.064 1.000 . Uiso c ?
H(10) 0.7289 0.6900 0.5476 0.063 1.000 . Uiso c ?
H(11) 0.7270 0.7663 0.6730 0.058 1.000 . Uiso c ?
H(12) 0.5571 0.8186 0.7253 0.050 1.000 . Uiso c ?
H(13) 0.3771 0.9462 0.5886 0.046 1.000 . Uiso c ?
H(13) 0.3130 0.8816 0.5277 0.046 1.000 . Uiso c ?
H(14) 0.1428 0.9468 0.5668 0.060 1.000 . Uiso c ?
H(17) 0.3948 1.2104 0.6488 0.057 1.000 . Uiso c ?
H(19) 0.0639 1.2402 0.6024 0.056 1.000 . Uiso c ?
H(20) 0.0538 1.0828 0.5777 0.056 1.000 . Uiso c ?
H(22) 0.4041 0.6833 0.7693 0.045 1.000 . Uiso c ?
H(23) 0.4501 0.5831 0.8787 0.052 1.000 . Uiso c ?
H(24) 0.3281 0.4714 0.9202 0.050 1.000 . Uiso c ?
H(25) 0.1408 0.3934 0.9021 0.062 1.000 . Uiso c ?
H(26) -0.0240 0.3748 0.8252 0.071 1.000 . Uiso c ?
H(27) -0.0706 0.4762 0.7178 0.059 1.000 . Uiso c ?
H(29) -0.0416 0.7101 0.7122 0.071 1.000 . Uiso c ?
H(29) -0.0800 0.6928 0.6210 0.071 1.000 . Uiso c ?
H(29) -0.1115 0.6238 0.6897 0.071 1.000 . Uiso c ?
H(30) -0.0202 0.5153 0.5839 0.076 1.000 . Uiso c ?
H(30) 0.0151 0.6011 0.5343 0.076 1.000 . Uiso c ?
H(30) 0.1051 0.5319 0.5656 0.076 1.000 . Uiso c ?

loop_
_atom_site_aniso_label
_atom_site_aniso_U_11
_atom_site_aniso_U_22
_atom_site_aniso_U_33
_atom_site_aniso_U_12
_atom_site_aniso_U_13
_atom_site_aniso_U_23
Pd(1) 0.0261(2) 0.0317(2) 0.0338(2) 0.0007(2) -0.0020(1) -0.0012(2)
Cl(1) 0.0540(8) 0.0495(9) 0.0453(8) 0.0043(7) -0.0163(7) -0.0001(7)
Cl(18) 0.082(1) 0.0436(9) 0.075(1) 0.0162(9) 0.0029(9) -0.0094(9)
P(1) 0.0294(7) 0.0311(8) 0.0316(7) -0.0000(5) 0.0004(5) 0.0033(6)
N(14) 0.036(2) 0.037(3) 0.066(3) 0.002(2) -0.002(2) 0.010(2)
N(16) 0.038(3) 0.035(3) 0.059(3) 0.005(2) -0.004(2) 0.004(2)
N(28) 0.025(2) 0.046(3) 0.038(3) -0.005(2) -0.004(2) -0.009(2)
C(1) 0.034(3) 0.032(3) 0.046(3) 0.004(2) -0.002(2) -0.003(3)
C(2) 0.039(3) 0.031(3) 0.045(3) 0.004(2) 0.005(3) 0.002(2)
C(3) 0.063(4) 0.051(4) 0.039(3) 0.007(3) 0.013(3) 0.005(3)
C(4) 0.096(5) 0.047(4) 0.042(4) -0.001(4) 0.002(4) -0.008(3)
C(5) 0.076(5) 0.054(4) 0.059(4) -0.015(4) -0.006(4) -0.016(3)
C(6) 0.057(4) 0.043(3) 0.043(3) -0.014(3) 0.009(3) -0.001(3)
C(7) 0.031(3) 0.027(3) 0.039(3) 0.002(2) 0.002(2) 0.005(2)
C(8) 0.039(3) 0.043(4) 0.045(3) 0.002(3) -0.003(2) -0.009(3)
C(9) 0.053(4) 0.061(4) 0.047(4) 0.009(3) 0.011(3) 0.002(3)
C(10) 0.041(3) 0.051(4) 0.068(4) 0.012(3) 0.017(3) 0.014(4)
C(11) 0.030(3) 0.057(4) 0.058(4) 0.002(3) -0.007(3) 0.003(3)
C(12) 0.037(3) 0.043(3) 0.045(3) 0.001(3) 0.004(2) 0.003(3)
C(13) 0.038(3) 0.036(3) 0.041(3) 0.001(2) 0.002(2) 0.010(2)
C(15) 0.038(3) 0.042(4) 0.040(3) 0.009(3) 0.002(3) 0.014(3)
C(17) 0.042(3) 0.044(4) 0.057(4) 0.004(3) -0.009(3) 0.002(3)
C(18) 0.054(4) 0.044(4) 0.044(3) 0.016(3) 0.002(3) 0.006(3)
C(19) 0.044(3) 0.049(4) 0.047(3) 0.018(3) 0.005(3) 0.012(3)
C(20) 0.035(3) 0.051(4) 0.054(4) 0.007(3) -0.002(3) 0.007(3)
C(21) 0.039(3) 0.029(3) 0.026(3) 0.002(2) 0.002(2) 0.003(2)
C(21) 0.032(3) 0.027(3) 0.031(3) 0.000(2) 0.008(2) -0.003(2)
C(22) 0.032(3) 0.040(3) 0.040(3) 0.001(2) -0.002(2) 0.003(3)
C(23) 0.041(3) 0.045(3) 0.043(3) 0.005(3) -0.008(3) -0.000(3)
C(24) 0.052(4) 0.036(3) 0.039(3) 0.008(3) 0.002(3) 0.009(3)
C(24) 0.047(3) 0.030(3) 0.044(3) 0.003(2) 0.013(3) -0.006(3)
C(25) 0.063(4) 0.041(4) 0.053(4) 0.002(3) 0.026(3) 0.005(3)
C(26) 0.053(4) 0.040(4) 0.086(5) -0.011(3) 0.023(4) -0.009(4)
C(27) 0.034(3) 0.043(4) 0.071(4) -0.008(3) 0.007(3) -0.004(3)
C(28) 0.031(3) 0.034(3) 0.041(3) -0.000(2) 0.005(2) -0.006(2)
C(29) 0.028(3) 0.072(5) 0.078(5) 0.004(3) 0.008(3) 0.009(4)
C(30) 0.078(5) 0.057(4) 0.055(4) -0.023(4) -0.004(3) -0.016(3)

loop_
_atom_type_symbol
_atom_type_oxidation_number
_atom_type_number_in_cell
_atom_type_scat_dispersion_real
_atom_type_scat_dispersion_imag
_atom_type_scat_source
C 0 120 0.002 0.002
;International Tables for Crystallography
(1992, Vol. C, Tables 4.2.6.8 and 6.1.1.1)
;
H 0 112 0.000 0.000
;International Tables for Crystallography
(1992, Vol. C, Table 6.1.1.2)
;
N 0 12 0.004 0.003
;International Tables for Crystallography
(1992, Vol. C, Tables 4.2.6.8 and 6.1.1.1)
;
Cl 0 8 0.132 0.159
;International Tables for Crystallography
(1992, Vol. C, Tables 4.2.6.8 and 6.1.1.1)
;
P 0 4 0.090 0.095
;International Tables for Crystallography
(1992, Vol. C, Tables 4.2.6.8 and 6.1.1.1)
;
Pd 0 4 -1.177 1.007
;International Tables for Crystallography
(1992, Vol. C, Tables 4.2.6.8 and 6.1.1.1)
;

loop_
_geom_angle_atom_site_label_1
_geom_angle_atom_site_label_2
_geom_angle_atom_site_label_3
_geom_angle
_geom_angle_site_symmetry_1
_geom_angle_site_symmetry_2
_geom_angle_site_symmetry_3
_geom_angle_publ_flag
Cl(1) Pd(1) P(1) 92.15(6) . . . yes
Cl(1) Pd(1) N(28) 91.2(1) . . . yes
Cl(1) Pd(1) C(21) 171.4(2) . . . yes
P(1) Pd(1) N(28) 173.2(1) . . . yes
P(1) Pd(1) C(21) 94.1(2) . . . yes
N(28) Pd(1) C(21) 83.3(2) . . . yes
Pd(1) P(1) C(1) 114.8(2) . . . yes
Pd(1) P(1) C(7) 113.1(2) . . . yes
Pd(1) P(1) C(13) 115.8(2) . . . yes
C(1) P(1) C(7) 110.2(3) . . . yes
C(1) P(1) C(13) 104.2(3) . . . yes
C(7) P(1) C(13) 97.0(3) . . . yes
C(13) N(14) C(15) 123.1(5) . . . yes
C(13) N(14) H(14n) 123.8(6) . . . yes
C(15) N(14) H(14n) 110.5(5) . . . yes
C(15) N(16) C(17) 118.4(6) . . . yes
Pd(1) N(28) C(28) 108.9(3) . . . yes
Pd(1) N(28) C(29) 108.5(4) . . . yes
Pd(1) N(28) C(30) 111.1(4) . . . yes
C(28) N(28) C(29) 109.8(5) . . . yes
C(28) N(28) C(30) 109.5(5) . . . yes
C(29) N(28) C(30) 108.9(5) . . . yes
P(1) C(1) C(2) 120.7(5) . . . yes
P(1) C(1) C(6) 120.6(5) . . . yes
C(2) C(1) C(6) 118.6(6) . . . yes
C(1) C(2) C(3) 120.7(6) . . . yes
C(1) C(2) H(2) 119.7 . . . no
C(3) C(2) H(2) 119.7 . . . no
C(2) C(3) C(4) 120.3(7) . . . yes
C(2) C(3) H(3) 119.8 . . . no
C(4) C(3) H(3) 119.9 . . . no
C(3) C(4) C(5) 120.6(7) . . . yes
C(3) C(4) H(4) 119.7 . . . no
C(5) C(4) H(4) 119.8 . . . no
C(4) C(5) C(6) 120.0(7) . . . yes
C(4) C(5) H(5) 120.0 . . . no
C(6) C(5) H(5) 120.1 . . . no
C(1) C(6) C(5) 119.9(7) . . . yes
C(1) C(6) H(6) 120.0 . . . no
C(5) C(6) H(6) 120.1 . . . no
P(1) C(7) C(8) 116.3(5) . . . yes
P(1) C(7) C(12) 124.6(5) . . . yes
C(8) C(7) C(12) 119.0(6) . . . yes
C(7) C(8) C(9) 120.5(6) . . . yes
C(7) C(8) H(8) 119.8 . . . no
C(9) C(8) H(8) 119.8 . . . no
C(8) C(9) C(10) 120.3(7) . . . yes
C(8) C(9) H(9) 119.9 . . . no
C(10) C(9) H(9) 119.8 . . . no
C(9) C(10) C(11) 120.4(6) . . . yes
C(9) C(10) H(10) 119.8 . . . no
C(11) C(10) H(10) 119.8 . . . no
C(10) C(11) C(12) 119.9(6) . . . yes
C(10) C(11) H(11) 119.9 . . . no
C(12) C(11) H(11) 120.2 . . . no
C(7) C(12) C(11) 120.0(6) . . . yes
C(7) C(12) H(12) 120.0 . . . no
C(11) C(12) H(12) 120.0 . . . no
P(1) C(13) N(14) 114.4(4) . . . yes
P(1) C(13) H(13a) 108.2(5) . . . yes
P(1) C(13) H(13b) 108.1(5) . . . yes
N(14) C(13) H(13a) 108.3(6) . . . yes
N(14) C(13) H(13b) 108.2(5) . . . yes
H(13a) C(13) H(13b) 109.5(6) . . . yes
N(14) C(15) N(16) 118.0(5) . . . yes
N(14) C(15) C(20) 120.9(6) . . . yes
N(16) C(15) C(20) 121.1(6) . . . yes
N(16) C(17) C(18) 123.3(7) . . . yes
N(16) C(17) H(17) 118.4 . . . no
C(18) C(17) H(17) 118.3 . . . no
Cl(18) C(18) C(17) 120.7(6) . . . yes
Cl(18) C(18) C(19) 120.5(5) . . . yes
C(17) C(18) C(19) 118.8(7) . . . yes
C(18) C(19) C(20) 118.2(6) . . . yes
C(18) C(19) H(19) 120.9 . . . no
C(20) C(19) H(19) 120.9 . . . no
C(15) C(20) C(19) 120.2(6) . . . yes
C(15) C(20) H(20) 119.9 . . . no
C(19) C(20) H(20) 119.9 . . . no
Pd(1) C(21) C(21a) 112.3(4) . . . yes
Pd(1) C(21) C(22) 130.4(5) . . . yes
C(21a) C(21) C(22) 117.3(5) . . . yes
C(21) C(21a) C(24a) 121.8(5) . . . yes
C(21) C(21a) C(28) 120.2(5) . . . yes
C(24a) C(21a) C(28) 118.0(5) . . . yes
C(21) C(22) C(23) 121.0(6) . . . yes
C(21) C(22) H(22) 119.5 . . . no
C(23) C(22) H(22) 119.5 . . . no
C(22) C(23) C(24) 121.9(6) . . . yes
C(22) C(23) H(23) 119.1 . . . no
C(24) C(23) H(23) 119.0 . . . no
C(23) C(24) C(24a) 119.3(6) . . . yes
C(23) C(24) H(24) 120.4 . . . no
C(24a) C(24) H(24) 120.3 . . . no
C(21a) C(24a) C(24) 118.7(6) . . . yes
C(21a) C(24a) C(25) 119.2(6) . . . yes
C(24) C(24a) C(25) 122.1(6) . . . yes
C(24a) C(25) C(26) 120.3(7) . . . yes
C(24a) C(25) H(25) 119.9 . . . no
C(26) C(25) H(25) 119.8 . . . no
C(25) C(26) C(27) 120.4(7) . . . yes
C(25) C(26) H(26) 119.9 . . . no
C(27) C(26) H(26) 119.7 . . . no
C(26) C(27) C(28) 120.7(6) . . . yes
C(26) C(27) H(27) 119.7 . . . no
C(28) C(27) H(27) 119.6 . . . no
N(28) C(28) C(21a) 115.2(5) . . . yes
N(28) C(28) C(27) 123.5(6) . . . yes
C(21a) C(28) C(27) 121.3(6) . . . yes
N(28) C(29) H(29a) 109.4(6) . . . yes
N(28) C(29) H(29b) 109.4(7) . . . yes
N(28) C(29) H(29c) 109.4(7) . . . yes
H(29a) C(29) H(29b) 109.6(8) . . . yes
H(29a) C(29) H(29c) 109.6(8) . . . yes
H(29b) C(29) H(29c) 109.5(7) . . . yes
N(28) C(30) H(30a) 109.4(7) . . . yes
N(28) C(30) H(30b) 109.4(7) . . . yes
N(28) C(30) H(30c) 109.3(6) . . . yes
H(30a) C(30) H(30b) 109.6(7) . . . yes
H(30a) C(30) H(30c) 109.6(8) . . . yes
H(30b) C(30) H(30c) 109.5(8) . . . yes

loop_
_geom_bond_atom_site_label_D
_geom_bond_atom_site_label_H
_geom_contact_atom_site_label_a
_geom_bond_distance_DH
_geom_contact_distance_HA
_geom_contact_distance_DA
_geom_angle_DHA
_geom_contact_site_symmetry_A
N(14) H(14n) Cl(1) 0.96 2.60 3.179(6) 119.4 .

loop_
_geom_bond_atom_site_label_1
_geom_bond_atom_site_label_2
_geom_bond_distance
_geom_bond_site_symmetry_1
_geom_bond_site_symmetry_2
_geom_bond_publ_flag
Pd(1) Cl(1) 2.406(2) . . yes
Pd(1) P(1) 2.250(2) . . yes
Pd(1) N(28) 2.153(5) . . yes
Pd(1) C(21) 2.009(6) . . yes
Cl(18) C(18) 1.740(7) . . yes
P(1) C(1) 1.817(6) . . yes
P(1) C(7) 1.822(6) . . yes
P(1) C(13) 1.859(6) . . yes
N(14) C(13) 1.431(8) . . yes
N(14) C(15) 1.366(8) . . yes
N(14) H(14n) 0.955(5) . . yes
N(16) C(15) 1.342(8) . . yes
N(16) C(17) 1.336(8) . . yes
N(28) C(28) 1.461(8) . . yes
N(28) C(29) 1.484(8) . . yes
N(28) C(30) 1.492(8) . . yes
C(1) C(2) 1.384(9) . . yes
C(1) C(6) 1.396(9) . . yes
C(2) C(3) 1.382(9) . . yes
C(2) H(2) 0.95 . . no
C(3) C(4) 1.37(1) . . yes
C(3) H(3) 0.95 . . no
C(4) C(5) 1.36(1) . . yes
C(4) H(4) 0.95 . . no
C(5) C(6) 1.408(9) . . yes
C(5) H(5) 0.95 . . no
C(6) H(6) 0.95 . . no
C(7) C(8) 1.383(8) . . yes
C(7) C(12) 1.389(8) . . yes
C(8) C(9) 1.372(9) . . yes
C(8) H(8) 0.95 . . no
C(9) C(10) 1.37(1) . . yes
C(9) H(9) 0.95 . . no
C(10) C(11) 1.36(1) . . yes
C(10) H(10) 0.95 . . no
C(11) C(12) 1.391(9) . . yes
C(11) H(11) 0.95 . . no
C(12) H(12) 0.95 . . no
C(13) H(13a) 0.949(6) . . yes
C(13) H(13b) 0.951(6) . . yes
C(15) C(20) 1.396(8) . . yes
C(17) C(18) 1.377(9) . . yes
C(17) H(17) 0.95 . . no
C(18) C(19) 1.39(1) . . yes
C(19) C(20) 1.38(1) . . yes
C(19) H(19) 0.95 . . no
C(20) H(20) 0.95 . . no
C(21) C(21a) 1.423(8) . . yes
C(21) C(22) 1.372(8) . . yes
C(21a) C(24a) 1.417(8) . . yes
C(21a) C(28) 1.427(7) . . yes
C(22) C(23) 1.420(8) . . yes
C(22) H(22) 0.95 . . no
C(23) C(24) 1.358(9) . . yes
C(23) H(23) 0.95 . . no
C(24) C(24a) 1.411(9) . . yes
C(24) H(24) 0.95 . . no
C(24a) C(25) 1.426(9) . . yes
C(25) C(26) 1.37(1) . . yes
C(25) H(25) 0.95 . . no
C(26) C(27) 1.40(1) . . yes
C(26) H(26) 0.95 . . no
C(27) C(28) 1.356(9) . . yes
C(27) H(27) 0.95 . . no
C(29) H(29a) 0.949(9) . . yes
C(29) H(29b) 0.950(8) . . yes
C(29) H(29c) 0.950(7) . . yes
C(30) H(30a) 0.949(7) . . yes
C(30) H(30b) 0.949(8) . . yes
C(30) H(30c) 0.950(8) . . yes

loop_
_geom_contact_atom_site_label_1
_geom_contact_atom_site_label_2
_geom_contact_distance
_geom_contact_site_symmetry_1
_geom_contact_site_symmetry_2
_geom_contact_publ_flag
Cl(1) C(19) 3.516(7) . 3_576 no
N(14) C(26) 3.400(9) . 2_556 no
C(4) C(10) 3.59(1) . 2_656 no
C(9) C(17) 3.44(1) . 3_676 no
C(10) C(18) 3.55(1) . 3_676 no
C(13) C(24) 3.517(9) . 4_564 no
C(20) C(27) 3.54(1) . 2_556 no
C(30) C(30) 3.18(1) . 3_566 no
